data_1517784
loop_
_publ_author_name
'Hui-Fen Qian'
'Yuan Liu'
'Tao Tao'
'Ke-Hua Gu'
'Gui Yin'
'Wei Huang'

_publ_section_title
;
 Four sodium tetrafluoroborate directed supramolecular networks having 3-
 and 3,8-disubstituted 1,10-phenanthroline ligands
;
_journal_name_full
;
Inorganica Chimica Acta
;
_journal_page_first 1
_journal_page_last 8
_journal_volume 405
_journal_year 2013
_chemical_formula_moiety 'C16 H10 N2 Na S, B F4'
_chemical_formula_sum 'C16 H10 B F4 N2 Na S'
_chemical_formula_weight 372.12
_space_group_IT_number 14
_symmetry_cell_setting monoclinic
_symmetry_space_group_name_Hall '-P 2ybc'
_symmetry_space_group_name_H-M 'P 1 21/c 1'
_atom_sites_solution_hydrogens geom
_atom_sites_solution_primary direct
_atom_sites_solution_secondary difmap
_cell_angle_alpha 90.00
_cell_angle_beta 102.58(3)
_cell_angle_gamma 90.00
_cell_formula_units_Z 4
_cell_length_a 7.7705(16)
_cell_length_b 11.815(2)
_cell_length_c 17.437(4)
_cell_measurement_reflns_used 3903
_cell_measurement_temperature 120(2)
_cell_measurement_theta_max 27.4835
_cell_measurement_theta_min 3.1829
_cell_volume 1562.4(6)
_computing_cell_refinement 'CrystalClear (Rigaku Corp., 2001)'
_computing_data_collection 'CrystalClear (Molecular Structure Corporation & Rigaku Corporation, 2001)'
_computing_data_reduction 'TEXSAN (Molecular Structure Corporation & Rigaku Corporation, 2000)'
_computing_molecular_graphics SHELXTL
_computing_publication_material SHELXTL
_computing_structure_refinement SHELXTL
_computing_structure_solution 'SHELXTL (BRUKER 2000)'
_diffrn_ambient_temperature 120(2)
_diffrn_detector_area_resol_mean 14.6199
_diffrn_measured_fraction_theta_full 0.985
_diffrn_measured_fraction_theta_max 0.985
_diffrn_measurement_device_type 'Rigaku Mercury CCD area-detector'
_diffrn_measurement_method '\f and \w scans'
_diffrn_radiation_monochromator 'graphite monochromator'
_diffrn_radiation_source 'Rigaku rotating anode'
_diffrn_radiation_type MoK\a
_diffrn_radiation_wavelength 0.71073
_diffrn_reflns_av_R_equivalents 0.1114
_diffrn_reflns_av_sigmaI/netI 0.0804
_diffrn_reflns_limit_h_max 8
_diffrn_reflns_limit_h_min -9
_diffrn_reflns_limit_k_max 14
_diffrn_reflns_limit_k_min -12
_diffrn_reflns_limit_l_max 20
_diffrn_reflns_limit_l_min -20
_diffrn_reflns_number 13096
_diffrn_reflns_theta_full 25.01
_diffrn_reflns_theta_max 25.01
_diffrn_reflns_theta_min 3.19
_diffrn_standards_decay_% 0
_diffrn_standards_interval_count 0
_diffrn_standards_interval_time 0
_diffrn_standards_number 0
_exptl_absorpt_coefficient_mu 0.279
_exptl_absorpt_correction_T_max 0.9701
_exptl_absorpt_correction_T_min 0.9563
_exptl_absorpt_correction_type empirical
_exptl_absorpt_process_details '(REQAB, Jacobson, 1998)'
_exptl_crystal_colour yellow
_exptl_crystal_density_diffrn 1.582
_exptl_crystal_density_method 'not measured'
_exptl_crystal_description chip
_exptl_crystal_F_000 752
_exptl_crystal_size_max 0.20
_exptl_crystal_size_mid 0.10
_exptl_crystal_size_min 0.10
_refine_diff_density_max 0.519
_refine_diff_density_min -0.447
_refine_diff_density_rms 0.085
_refine_ls_extinction_method none
_refine_ls_goodness_of_fit_ref 1.125
_refine_ls_hydrogen_treatment constr
_refine_ls_matrix_type full
_refine_ls_number_parameters 247
_refine_ls_number_reflns 2716
_refine_ls_number_restraints 0
_refine_ls_restrained_S_all 1.125
_refine_ls_R_factor_all 0.1171
_refine_ls_R_factor_gt 0.0980
_refine_ls_shift/su_max 0.000
_refine_ls_shift/su_mean 0.000
_refine_ls_structure_factor_coef Fsqd
_refine_ls_weighting_details 'calc w=1/[\s^2^(Fo^2^)+(0.0275P)^2^+10.6952P] where P=(Fo^2^+2Fc^2^)/3'
_refine_ls_weighting_scheme calc
_refine_ls_wR_factor_gt 0.2095
_refine_ls_wR_factor_ref 0.2188
_reflns_number_gt 2393
_reflns_number_total 2716
_reflns_threshold_expression >2sigma(I)
_cod_data_source_file ICA-2013-405-1-8-4.cif
_cod_data_source_block 4
_cod_original_sg_symbol_H-M 'P 21/c'
_cod_database_code 1517784

loop_
_symmetry_equiv_pos_as_xyz
'x, y, z'
'-x, y+1/2, -z+1/2'
'-x, -y, -z'
'x, -y-1/2, z-1/2'

loop_
_atom_site_label
_atom_site_type_symbol
_atom_site_fract_x
_atom_site_fract_y
_atom_site_fract_z
_atom_site_U_iso_or_equiv
_atom_site_adp_type
_atom_site_occupancy
_atom_site_symmetry_multiplicity
_atom_site_calc_flag
_atom_site_refinement_flags
Na1 Na 0.8027(7) 0.0872(5) 0.0673(3) 0.1094(16) Uani 1 1 d .
B1 B 0.7392(11) -0.1249(6) -0.0973(4) 0.0361(17) Uani 1 1 d .
C1 C 0.8943(8) 0.4308(5) 0.0964(4) 0.0325(14) Uani 1 1 d .
H1 H 0.9691 0.4032 0.1431 0.039 Uiso 1 1 calc R
C2 C 0.8940(8) 0.5491(5) 0.0823(3) 0.0297(14) Uani 1 1 d .
C3 C 0.7917(8) 0.5870(5) 0.0131(3) 0.0300(14) Uani 1 1 d .
H3 H 0.7900 0.6654 0.0007 0.036 Uiso 1 1 calc R
C4 C 0.6900(7) 0.5115(5) -0.0394(3) 0.0269(13) Uani 1 1 d .
C5 C 0.5795(9) 0.5469(6) -0.1136(4) 0.0393(16) Uani 1 1 d .
H5 H 0.5760 0.6246 -0.1279 0.047 Uiso 1 1 calc R
C6 C 0.4829(9) 0.4726(6) -0.1619(4) 0.0433(18) Uani 1 1 d .
H6 H 0.4133 0.4976 -0.2107 0.052 Uiso 1 1 calc R
C7 C 0.4826(8) 0.3547(6) -0.1412(4) 0.0349(15) Uani 1 1 d .
C8 C 0.3788(9) 0.2725(6) -0.1892(4) 0.0406(17) Uani 1 1 d .
H8 H 0.3055 0.2944 -0.2379 0.049 Uiso 1 1 calc R
C9 C 0.3833(9) 0.1628(6) -0.1662(4) 0.0444(18) Uani 1 1 d .
H9 H 0.3132 0.1079 -0.1986 0.053 Uiso 1 1 calc R
C10 C 0.4894(9) 0.1312(6) -0.0960(4) 0.0460(18) Uani 1 1 d .
H10 H 0.4921 0.0543 -0.0799 0.055 Uiso 1 1 calc R
C11 C 0.5887(8) 0.3192(5) -0.0702(4) 0.0313(14) Uani 1 1 d .
C12 C 0.6958(7) 0.3969(5) -0.0182(4) 0.0284(13) Uani 1 1 d .
C13 C 0.9994(8) 0.6264(5) 0.1397(4) 0.0282(14) Uani 1 1 d .
C14 C 1.0339(7) 0.7455(5) 0.1266(4) 0.0293(14) Uani 1 1 d .
H14 H 0.9955 0.7865 0.0790 0.035 Uiso 1 1 calc R
C15 C 1.1364(9) 0.7889(6) 0.1988(4) 0.0419(17) Uani 1 1 d .
H15 H 1.1753 0.8654 0.2039 0.050 Uiso 1 1 calc R
C16 C 1.1750(9) 0.7147(6) 0.2596(4) 0.0403(16) Uani 1 1 d .
H16 H 1.2416 0.7335 0.3105 0.048 Uiso 1 1 calc R
N1 N 0.7981(6) 0.3562(4) 0.0491(3) 0.0308(12) Uani 1 1 d .
N2 N 0.5895(7) 0.2077(5) -0.0497(3) 0.0369(13) Uani 1 1 d .
S1 S 1.0901(3) 0.58457(16) 0.23398(11) 0.0468(6) Uani 1 1 d .
F2 F 0.8460(6) -0.2079(4) -0.1197(2) 0.0537(12) Uani 1 1 d .
F1 F 0.777(2) -0.1131(7) -0.0195(4) 0.097(5) Uani 0.84(3) 1 d P
F4 F 0.7529(12) -0.0306(5) -0.1369(5) 0.136(4) Uani 1 1 d .
F3 F 0.586(4) -0.1573(18) -0.089(3) 0.116(11) Uani 0.50(6) 1 d P
F1' F 0.851(4) -0.065(8) -0.048(4) 0.10(4) Uani 0.16(3) 1 d P
F3' F 0.5779(19) -0.154(3) -0.127(2) 0.121(10) Uani 0.50(6) 1 d P

loop_
_atom_site_aniso_label
_atom_site_aniso_U_11
_atom_site_aniso_U_22
_atom_site_aniso_U_33
_atom_site_aniso_U_23
_atom_site_aniso_U_13
_atom_site_aniso_U_12
Na1 0.119(4) 0.101(4) 0.108(3) 0.006(3) 0.023(3) 0.001(3)
B1 0.049(5) 0.025(4) 0.037(4) 0.004(3) 0.015(4) 0.005(3)
C1 0.039(4) 0.025(3) 0.036(3) 0.003(3) 0.015(3) 0.004(3)
C2 0.030(3) 0.034(4) 0.029(3) 0.002(3) 0.015(3) 0.007(3)
C3 0.034(3) 0.022(3) 0.038(3) 0.003(3) 0.019(3) 0.005(3)
C4 0.023(3) 0.027(3) 0.033(3) 0.000(3) 0.012(3) 0.004(2)
C5 0.040(4) 0.036(4) 0.043(4) 0.006(3) 0.011(3) 0.005(3)
C6 0.040(4) 0.050(5) 0.039(4) 0.011(3) 0.007(3) 0.012(3)
C7 0.032(3) 0.037(4) 0.039(4) -0.003(3) 0.017(3) 0.002(3)
C8 0.035(4) 0.047(5) 0.038(4) -0.003(3) 0.004(3) 0.006(3)
C9 0.039(4) 0.039(4) 0.053(4) -0.016(3) 0.007(3) -0.007(3)
C10 0.040(4) 0.038(4) 0.061(5) -0.005(4) 0.014(4) -0.003(3)
C11 0.029(3) 0.031(4) 0.039(3) 0.001(3) 0.016(3) 0.008(3)
C12 0.029(3) 0.023(3) 0.036(3) 0.000(3) 0.014(3) 0.001(3)
C13 0.032(3) 0.019(3) 0.038(3) -0.004(3) 0.016(3) 0.005(2)
C14 0.025(3) 0.037(4) 0.030(3) -0.015(3) 0.016(3) -0.004(3)
C15 0.047(4) 0.033(4) 0.052(4) 0.003(3) 0.024(3) -0.001(3)
C16 0.041(4) 0.031(4) 0.047(4) -0.009(3) 0.005(3) -0.002(3)
N1 0.031(3) 0.026(3) 0.036(3) 0.001(2) 0.008(2) 0.006(2)
N2 0.035(3) 0.028(3) 0.051(3) -0.003(3) 0.018(3) 0.001(2)
S1 0.0620(12) 0.0323(10) 0.0436(10) 0.0005(8) 0.0059(9) 0.0031(9)
F2 0.063(3) 0.045(3) 0.057(3) 0.008(2) 0.021(2) 0.020(2)
F1 0.189(13) 0.054(5) 0.045(4) 0.000(3) 0.023(5) 0.038(6)
F4 0.215(8) 0.065(4) 0.175(7) 0.079(5) 0.141(7) 0.070(5)
F3 0.126(17) 0.053(11) 0.21(3) -0.001(13) 0.119(19) -0.006(9)
F1' 0.038(19) 0.16(8) 0.10(5) -0.07(5) -0.01(2) -0.03(3)
F3' 0.021(8) 0.162(19) 0.17(2) -0.120(16) 0.001(9) 0.007(7)

loop_
_atom_type_symbol
_atom_type_description
_atom_type_scat_dispersion_real
_atom_type_scat_dispersion_imag
_atom_type_scat_source
C C 0.0033 0.0016 'International Tables Vol C Tables 4.2.6.8 and 6.1.1.4'
H H 0.0000 0.0000 'International Tables Vol C Tables 4.2.6.8 and 6.1.1.4'
B B 0.0013 0.0007 'International Tables Vol C Tables 4.2.6.8 and 6.1.1.4'
N N 0.0061 0.0033 'International Tables Vol C Tables 4.2.6.8 and 6.1.1.4'
F F 0.0171 0.0103 'International Tables Vol C Tables 4.2.6.8 and 6.1.1.4'
Na Na 0.0362 0.0249 'International Tables Vol C Tables 4.2.6.8 and 6.1.1.4'
S S 0.1246 0.1234 'International Tables Vol C Tables 4.2.6.8 and 6.1.1.4'

loop_
_geom_angle_atom_site_label_1
_geom_angle_atom_site_label_2
_geom_angle_atom_site_label_3
_geom_angle
_geom_angle_site_symmetry_1
_geom_angle_site_symmetry_3
N2 Na1 F1' 87(2) . .
N2 Na1 F1 94.4(3) . .
F1' Na1 F1 20.8(19) . .
N2 Na1 F1' 114(2) . 3_755
F1' Na1 F1' 64.4(13) . 3_755
F1 Na1 F1' 79.3(14) . 3_755
N2 Na1 S1 138.0(2) . 2_745
F1' Na1 S1 134(2) . 2_745
F1 Na1 S1 121.3(2) . 2_745
F1' Na1 S1 95.5(15) 3_755 2_745
F3 B1 F1' 126(4) . .
F1' B1 F3' 150(2) . .
F3 B1 F4 119.3(14) . .
F1' B1 F4 77(5) . .
F3' B1 F4 101(2) . .
F3 B1 F1 85(2) . .
F1' B1 F1 45(4) . .
F3' B1 F1 115(2) . .
F4 B1 F1 114.7(8) . .
F3 B1 F2 116.4(13) . .
F1' B1 F2 102(2) . .
F3' B1 F2 106.5(10) . .
F4 B1 F2 108.9(6) . .
F1 B1 F2 110.4(8) . .
N1 C1 C2 124.7(6) . .
N1 C1 H1 117.6 . .
C2 C1 H1 117.6 . .
C3 C2 C1 117.0(6) . .
C3 C2 C13 121.9(6) . .
C1 C2 C13 121.1(6) . .
C2 C3 C4 120.5(6) . .
C2 C3 H3 119.8 . .
C4 C3 H3 119.8 . .
C3 C4 C12 117.6(5) . .
C3 C4 C5 122.8(6) . .
C12 C4 C5 119.6(6) . .
C6 C5 C4 121.1(6) . .
C6 C5 H5 119.4 . .
C4 C5 H5 119.4 . .
C5 C6 C7 120.7(6) . .
C5 C6 H6 119.6 . .
C7 C6 H6 119.6 . .
C11 C7 C8 118.0(6) . .
C11 C7 C6 118.8(6) . .
C8 C7 C6 123.2(6) . .
C9 C8 C7 120.5(7) . .
C9 C8 H8 119.8 . .
C7 C8 H8 119.8 . .
C8 C9 C10 119.8(7) . .
C8 C9 H9 120.1 . .
C10 C9 H9 120.1 . .
N2 C10 C9 120.7(7) . .
N2 C10 H10 119.6 . .
C9 C10 H10 119.6 . .
N2 C11 C7 119.4(6) . .
N2 C11 C12 119.1(6) . .
C7 C11 C12 121.5(6) . .
N1 C12 C4 123.4(6) . .
N1 C12 C11 118.4(5) . .
C4 C12 C11 118.2(6) . .
C14 C13 C2 126.0(6) . .
C14 C13 S1 112.1(4) . .
C2 C13 S1 121.8(4) . .
C15 C14 C13 107.1(6) . .
C15 C14 H14 126.5 . .
C13 C14 H14 126.5 . .
C16 C15 C14 116.2(6) . .
C16 C15 H15 121.9 . .
C14 C15 H15 121.9 . .
C15 C16 S1 111.9(5) . .
C15 C16 H16 124.1 . .
S1 C16 H16 124.1 . .
C1 N1 C12 116.7(5) . .
C10 N2 C11 121.6(6) . .
C10 N2 Na1 106.0(5) . .
C11 N2 Na1 131.8(4) . .
C16 S1 C13 92.7(3) . .
C16 S1 Na1 74.1(3) . 2_755
C13 S1 Na1 159.7(2) . 2_755
B1 F1 F3 46.4(11) . .
B1 F1 Na1 127.9(5) . .
F3 F1 Na1 124.8(10) . .
B1 F4 F1' 51(3) . .
B1 F3 F1 48.4(14) . .
B1 F1' F4 52(2) . .
B1 F1' Na1 131(2) . .
F4 F1' Na1 115(4) . .
B1 F1' Na1 113(2) . 3_755
F4 F1' Na1 100(3) . 3_755
Na1 F1' Na1 115.6(13) . 3_755

loop_
_geom_bond_atom_site_label_1
_geom_bond_atom_site_label_2
_geom_bond_distance
_geom_bond_site_symmetry_2
Na1 N2 2.732(8) .
Na1 F1' 2.781(9) .
Na1 F1 2.792(9) .
Na1 F1' 2.80(4) 3_755
Na1 S1 3.383(5) 2_745
B1 F3 1.29(2) .
B1 F1' 1.29(3) .
B1 F3' 1.295(14) .
B1 F4 1.328(9) .
B1 F1 1.331(8) .
B1 F2 1.394(8) .
C1 N1 1.321(8) .
C1 C2 1.418(9) .
C1 H1 0.9500 .
C2 C3 1.368(8) .
C2 C13 1.466(9) .
C3 C4 1.395(9) .
C3 H3 0.9500 .
C4 C12 1.402(9) .
C4 C5 1.449(9) .
C5 C6 1.331(10) .
C5 H5 0.9500 .
C6 C7 1.439(10) .
C6 H6 0.9500 .
C7 C11 1.393(9) .
C7 C8 1.414(9) .
C8 C9 1.356(10) .
C8 H8 0.9500 .
C9 C10 1.371(10) .
C9 H9 0.9500 .
C10 N2 1.341(9) .
C10 H10 0.9500 .
C11 N2 1.365(8) .
C11 C12 1.425(9) .
C12 N1 1.354(8) .
C13 C14 1.460(9) .
C13 S1 1.714(6) .
C14 C15 1.431(9) .
C14 H14 0.9500 .
C15 C16 1.359(10) .
C15 H15 0.9500 .
C16 S1 1.694(7) .
C16 H16 0.9500 .
S1 Na1 3.383(5) 2_755
F1 F3 1.77(4) .
F4 F1' 1.63(9) .
F1' Na1 2.80(4) 3_755
